data_7128693
loop_
_publ_author_name
'Qin, Jian-Hua'
'Xu, Peng'
'Huang, Ya-Dan'
'Xiao, Lu-Yao'
'Lu, Weiwei'
'Yang, Xiao-Gang'
'Ma, Lu-Fang'
'Zang, Shuang-Quan'

_publ_section_title
;
 High loading of Mn(ii)-metalated porphyrin in a MOF for photocatalytic
 CO<sub>2</sub> reduction in gas-solid conditions.
;
_journal_issue 68
_journal_name_full 'Chemical communications (Cambridge, England)'
_journal_page_first 8468
_journal_page_last 8471
_journal_paper_doi 10.1039/d1cc02847b
_journal_volume 57
_journal_year 2021
_chemical_formula_moiety 'C48 H32 Mn2 N4 O12'
_chemical_formula_sum 'C48 H32 Mn2 N4 O12'
_chemical_formula_weight 966.65
_space_group_crystal_system monoclinic
_space_group_IT_number 12
_space_group_name_Hall '-C 2y'
_space_group_name_H-M_alt 'C 1 2/m 1'
_atom_sites_solution_hydrogens mixed
_atom_sites_solution_primary dual
_audit_creation_date 2020-09-18
_audit_creation_method
;
Olex2 1.2
(compiled 2018.05.29 svn.r3508 for OlexSys, GUI svn.r5506)
;
_audit_update_record
;
2021-05-27 deposited with the CCDC.	2021-07-26 downloaded from the CCDC.
;
_cell_angle_alpha 90
_cell_angle_beta 106.085(4)
_cell_angle_gamma 90
_cell_formula_units_Z 2
_cell_length_a 14.0571(5)
_cell_length_b 17.3975(6)
_cell_length_c 13.7185(5)
_cell_measurement_reflns_used 11565
_cell_measurement_temperature 293.24(10)
_cell_measurement_theta_max 27.7550
_cell_measurement_theta_min 3.7380
_cell_volume 3223.6(2)
_computing_cell_refinement 'CrysAlisPro 1.171.39.46 (Rigaku OD, 2018)'
_computing_data_collection 'CrysAlisPro 1.171.39.46 (Rigaku OD, 2018)'
_computing_data_reduction 'CrysAlisPro 1.171.39.46 (Rigaku OD, 2018)'
_computing_molecular_graphics 'Olex2 (Dolomanov et al., 2009)'
_computing_publication_material 'Olex2 (Dolomanov et al., 2009)'
_computing_structure_refinement 'ShelXL (Sheldrick, 2015)'
_computing_structure_solution 'ShelXT (Sheldrick, 2015)'
_diffrn_ambient_environment air
_diffrn_ambient_temperature 293.24(10)
_diffrn_detector 'CCD plate'
_diffrn_detector_area_resol_mean 8.0584
_diffrn_detector_type EosS2
_diffrn_measured_fraction_theta_full 0.997
_diffrn_measured_fraction_theta_max 0.915
_diffrn_measurement_details
;
List of Runs (angles in degrees, time in seconds):

  # Type    Start    End  Width  t~exp~   \w     \q     \k     \f   Frames
#--------------------------------------------------------------------------
  1  \w    -81.00  13.00   1.00   17.50    --  -13.80 -77.00 -90.00   94
  2  \w    -62.00   6.00   1.00   17.50    --  -13.80 115.00-103.00   68
  3  \w    -20.00  25.00   1.00   17.50    --  -13.80 -99.00 150.00   45
  4  \w    -52.00  32.00   1.00   17.50    --   14.82 -57.00  30.00   84
  5  \w    -52.00  32.00   1.00   17.50    --   14.82 -57.00  60.00   84
  6  \w     -4.00  84.00   1.00   17.50    --   14.82  38.00-150.00   88
  7  \w    -20.00  25.00   1.00   17.50    --  -13.80 -99.00 -60.00   45
  8  \w    -81.00   3.00   1.00   17.50    --  -13.80 -57.00  30.00   84
  9  \w    -20.00  54.00   1.00   17.50    --   14.82 -99.00 150.00   74
 10  \w    -52.00  32.00   1.00   17.50    --   14.82 -57.00 -90.00   84
 11  \w    -52.00  32.00   1.00   17.50    --   14.82 -57.00-180.00   84
 12  \w    -20.00  54.00   1.00   17.50    --   14.82 -99.00-120.00   74
;
_diffrn_measurement_device 'four-circle diffractometer'
_diffrn_measurement_device_type 'SuperNova, Single source at offset/far, EosS2'
_diffrn_measurement_method '\w scans'
_diffrn_orient_matrix_type 'CrysAlisPro convention (1999,Acta A55,543-557)'
_diffrn_orient_matrix_UB_11 -0.0202751000
_diffrn_orient_matrix_UB_12 -0.0338231000
_diffrn_orient_matrix_UB_13 0.0151068000
_diffrn_orient_matrix_UB_21 0.0174068000
_diffrn_orient_matrix_UB_22 -0.0217325000
_diffrn_orient_matrix_UB_23 -0.0352779000
_diffrn_orient_matrix_UB_31 0.0452116000
_diffrn_orient_matrix_UB_32 -0.0067945000
_diffrn_orient_matrix_UB_33 0.0377278000
_diffrn_radiation_monochromator mirror
_diffrn_radiation_probe x-ray
_diffrn_radiation_type MoK\a
_diffrn_radiation_wavelength 0.71073
_diffrn_reflns_av_R_equivalents 0.0408
_diffrn_reflns_av_unetI/netI 0.0325
_diffrn_reflns_Laue_measured_fraction_full 0.997
_diffrn_reflns_Laue_measured_fraction_max 0.915
_diffrn_reflns_limit_h_max 18
_diffrn_reflns_limit_h_min -18
_diffrn_reflns_limit_k_max 23
_diffrn_reflns_limit_k_min -21
_diffrn_reflns_limit_l_max 16
_diffrn_reflns_limit_l_min -17
_diffrn_reflns_number 31852
_diffrn_reflns_point_group_measured_fraction_full 0.997
_diffrn_reflns_point_group_measured_fraction_max 0.915
_diffrn_reflns_theta_full 25.242
_diffrn_reflns_theta_max 28.450
_diffrn_reflns_theta_min 3.673
_diffrn_source 'micro-focus sealed X-ray tube'
_diffrn_source_type 'SuperNova (Mo) X-ray Source'
_exptl_absorpt_coefficient_mu 0.439
_exptl_absorpt_correction_T_max 1.00000
_exptl_absorpt_correction_T_min 0.73158
_exptl_absorpt_correction_type multi-scan
_exptl_absorpt_process_details
;
CrysAlisPro 1.171.39.46 (Rigaku Oxford Diffraction, 2018)
Empirical absorption correction using spherical harmonics,
 implemented in SCALE3 ABSPACK scaling algorithm.
;
_exptl_crystal_colour violet
_exptl_crystal_colour_primary violet
_exptl_crystal_density_diffrn 0.996
_exptl_crystal_description block
_exptl_crystal_F_000 988
_exptl_crystal_size_max 0.34
_exptl_crystal_size_mid 0.26
_exptl_crystal_size_min 0.2
_refine_diff_density_max 0.301
_refine_diff_density_min -0.298
_refine_diff_density_rms 0.048
_refine_ls_extinction_method none
_refine_ls_goodness_of_fit_ref 1.106
_refine_ls_hydrogen_treatment constr
_refine_ls_matrix_type full
_refine_ls_number_parameters 164
_refine_ls_number_reflns 3851
_refine_ls_number_restraints 2
_refine_ls_restrained_S_all 1.106
_refine_ls_R_factor_all 0.0559
_refine_ls_R_factor_gt 0.0416
_refine_ls_shift/su_max 0.000
_refine_ls_shift/su_mean 0.000
_refine_ls_structure_factor_coef Fsqd
_refine_ls_weighting_details 'w=1/[\s^2^(Fo^2^)+(0.0719P)^2^+0.4422P] where P=(Fo^2^+2Fc^2^)/3'
_refine_ls_weighting_scheme calc
_refine_ls_wR_factor_gt 0.1227
_refine_ls_wR_factor_ref 0.1282
_reflns_Friedel_coverage 0.000
_reflns_number_gt 2991
_reflns_number_total 3851
_reflns_threshold_expression 'I > 2\s(I)'
_cod_data_source_file d1cc02847b2.cif
_cod_data_source_block 20190310-35_sq
_cod_depositor_comments 'Adding full bibliography for 7128693.cif.'
_cod_database_code 7128693
_shelx_shelxl_version_number 2018/3
_chemical_oxdiff_formula C1H1O1N1Mn1
_shelx_space_group_comment
;
The symmetry employed for this shelxl refinement is uniquely defined
by the following loop, which should always be used as a source of
symmetry information in preference to the above space-group names.
They are only intended as comments.
;
_reflns_odcompleteness_completeness 99.67
_reflns_odcompleteness_iscentric 1
_reflns_odcompleteness_theta 25.30
_olex2_refinement_description
;
1. Fixed Uiso
 At 1.2 times of:
  All C(H) groups
 At 1.5 times of:
  All O(H) groups
2. Restrained distances
 O3-H3 = O4-H4
 0.87 with sigma of 0.02
3.a Fixed occupancy and ADP/Uiso:
 H3, H4
3.b Aromatic/amide H refined with riding coordinates:
 C1(H1), C5(H5), C7(H7), C8(H8), C10(H10), C11(H11)
;
_platon_squeeze_void_probe_radius 1.20
_olex2_submission_special_instructions 'No special instructions were received'
_oxdiff_exptl_absorpt_empirical_details
;
Empirical correction (ABSPACK) includes:
- Absorption correction using spherical harmonics
- Frame scaling
;
_oxdiff_exptl_absorpt_empirical_full_max 1.736
_oxdiff_exptl_absorpt_empirical_full_min 0.678

loop_
_space_group_symop_operation_xyz
'x, y, z'
'-x, y, -z'
'x+1/2, y+1/2, z'
'-x+1/2, y+1/2, -z'
'-x, -y, -z'
'x, -y, z'
'-x+1/2, -y+1/2, -z'
'x+1/2, -y+1/2, z'

loop_
_atom_site_label
_atom_site_type_symbol
_atom_site_fract_x
_atom_site_fract_y
_atom_site_fract_z
_atom_site_U_iso_or_equiv
_atom_site_adp_type
_atom_site_occupancy
_atom_site_site_symmetry_order
_atom_site_calc_flag
_atom_site_refinement_flags_posn
_atom_site_refinement_flags_adp
_atom_site_refinement_flags_occupancy
_atom_site_disorder_assembly
_atom_site_disorder_group
Mn1 Mn 1.000000 1.000000 0.500000 0.02729(16) Uani 1 4 d S T P . .
Mn2 Mn 0.500000 0.500000 0.000000 0.03070(17) Uani 1 4 d S T P . .
O1 O 0.58318(11) 0.59006(9) 0.09823(11) 0.0523(4) Uani 1 1 d . . . . .
O2 O 0.49367(11) 0.60923(9) 0.20702(13) 0.0570(4) Uani 1 1 d . . . . .
O3 O 1.05692(17) 1.000000 0.36264(16) 0.0498(5) Uani 1 2 d DS T P . .
H3 H 1.0440(19) 1.0410(11) 0.3285(18) 0.075 Uiso 1 1 d D . . . .
O4 O 0.38566(15) 0.500000 0.08568(16) 0.0440(5) Uani 1 2 d DS T P . .
H4 H 0.4032(18) 0.5373(11) 0.1259(17) 0.066 Uiso 1 1 d D . . . .
N1 N 1.000000 0.88453(11) 0.500000 0.0304(4) Uani 1 2 d S T P . .
N2 N 0.86312(15) 1.000000 0.40313(16) 0.0353(5) Uani 1 2 d S T P . .
C1 C 0.71879(16) 0.96143(13) 0.28891(18) 0.0596(6) Uani 1 1 d . . . . .
H1 H 0.669300 0.929794 0.250126 0.071 Uiso 1 1 calc R . . . .
C2 C 0.80902(14) 0.93677(11) 0.35962(15) 0.0416(5) Uani 1 1 d . . . . .
C3 C 0.83699(13) 0.86030(10) 0.37818(13) 0.0366(4) Uani 1 1 d . . . . .
C4 C 0.92653(12) 0.83685(10) 0.44446(13) 0.0331(4) Uani 1 1 d . . . . .
C5 C 0.95542(14) 0.75851(10) 0.46623(14) 0.0397(4) Uani 1 1 d . . . . .
H5 H 0.918799 0.715375 0.438414 0.048 Uiso 1 1 calc R . . . .
C6 C 0.76739(14) 0.79929(11) 0.32400(15) 0.0396(4) Uani 1 1 d . . . . .
C7 C 0.7808(2) 0.76334(16) 0.2399(2) 0.0715(8) Uani 1 1 d . . . . .
H7 H 0.833840 0.777165 0.215415 0.086 Uiso 1 1 calc R . . . .
C8 C 0.7158(2) 0.70651(16) 0.1911(2) 0.0720(8) Uani 1 1 d . . . . .
H8 H 0.726027 0.682571 0.134188 0.086 Uiso 1 1 calc R . . . .
C9 C 0.63714(14) 0.68503(11) 0.22490(14) 0.0402(4) Uani 1 1 d . . . . .
C10 C 0.62352(18) 0.72113(14) 0.30795(18) 0.0596(6) Uani 1 1 d . . . . .
H10 H 0.570332 0.707289 0.332167 0.072 Uiso 1 1 calc R . . . .
C11 C 0.68765(18) 0.77809(14) 0.35683(18) 0.0615(7) Uani 1 1 d . . . . .
H11 H 0.676466 0.802453 0.412983 0.074 Uiso 1 1 calc R . . . .
C12 C 0.56527(15) 0.62324(11) 0.17214(14) 0.0417(5) Uani 1 1 d . . . . .

loop_
_atom_site_aniso_label
_atom_site_aniso_U_11
_atom_site_aniso_U_22
_atom_site_aniso_U_33
_atom_site_aniso_U_23
_atom_site_aniso_U_13
_atom_site_aniso_U_12
Mn1 0.0285(3) 0.0194(3) 0.0284(3) 0.000 -0.0015(2) 0.000
Mn2 0.0360(3) 0.0218(3) 0.0271(3) 0.000 -0.0034(2) 0.000
O1 0.0586(9) 0.0475(9) 0.0481(8) -0.0213(7) 0.0105(7) -0.0213(7)
O2 0.0626(9) 0.0514(9) 0.0583(9) -0.0169(7) 0.0186(7) -0.0261(7)
O3 0.0649(14) 0.0456(13) 0.0408(12) 0.000 0.0175(10) 0.000
O4 0.0412(10) 0.0379(11) 0.0488(12) 0.000 0.0055(9) 0.000
N1 0.0357(10) 0.0216(10) 0.0300(10) 0.000 0.0027(9) 0.000
N2 0.0338(11) 0.0253(11) 0.0389(12) 0.000 -0.0031(9) 0.000
C1 0.0460(11) 0.0449(11) 0.0656(15) -0.0044(10) -0.0216(10) -0.0014(10)
C2 0.0370(10) 0.0345(11) 0.0433(11) -0.0046(8) -0.0056(8) -0.0040(8)
C3 0.0385(9) 0.0299(9) 0.0370(10) -0.0056(7) 0.0030(8) -0.0056(8)
C4 0.0384(9) 0.0247(9) 0.0347(9) -0.0043(7) 0.0078(8) -0.0048(7)
C5 0.0485(11) 0.0226(9) 0.0473(11) -0.0029(7) 0.0124(8) -0.0044(8)
C6 0.0422(10) 0.0307(10) 0.0402(10) -0.0074(8) 0.0019(8) -0.0070(8)
C7 0.0690(15) 0.0785(18) 0.0769(18) -0.0378(14) 0.0365(14) -0.0396(14)
C8 0.0781(17) 0.0772(18) 0.0703(17) -0.0477(14) 0.0364(14) -0.0392(15)
C9 0.0456(10) 0.0332(10) 0.0369(10) -0.0052(8) 0.0031(8) -0.0093(8)
C10 0.0626(14) 0.0648(15) 0.0574(14) -0.0275(11) 0.0264(11) -0.0338(12)
C11 0.0698(15) 0.0667(16) 0.0528(13) -0.0343(11) 0.0250(12) -0.0304(12)
C12 0.0489(11) 0.0319(10) 0.0378(10) -0.0043(8) 0.0015(9) -0.0106(9)

loop_
_atom_type_symbol
_atom_type_description
_atom_type_scat_dispersion_real
_atom_type_scat_dispersion_imag
_atom_type_scat_source
C C 0.0033 0.0016 'International Tables Vol C Tables 4.2.6.8 and 6.1.1.4'
H H 0.0000 0.0000 'International Tables Vol C Tables 4.2.6.8 and 6.1.1.4'
Mn Mn 0.3368 0.7283 'International Tables Vol C Tables 4.2.6.8 and 6.1.1.4'
N N 0.0061 0.0033 'International Tables Vol C Tables 4.2.6.8 and 6.1.1.4'
O O 0.0106 0.0060 'International Tables Vol C Tables 4.2.6.8 and 6.1.1.4'

loop_
_geom_angle_atom_site_label_1
_geom_angle_atom_site_label_2
_geom_angle_atom_site_label_3
_geom_angle
_geom_angle_site_symmetry_1
_geom_angle_site_symmetry_3
_geom_angle_publ_flag
O3 Mn1 O3 180.00(12) . 5_776 ?
N1 Mn1 O3 90.000(1) 5_776 5_776 ?
N1 Mn1 O3 90.000(1) . . ?
N1 Mn1 O3 90.000(1) . 5_776 ?
N1 Mn1 O3 90.000(1) 5_776 . ?
N1 Mn1 N1 180.0 . 5_776 ?
N1 Mn1 N2 90.000(1) 5_776 . ?
N1 Mn1 N2 90.000(1) . . ?
N1 Mn1 N2 90.000(1) . 5_776 ?
N1 Mn1 N2 90.000(1) 5_776 5_776 ?
N2 Mn1 O3 86.77(9) 5_776 5_776 ?
N2 Mn1 O3 93.24(9) 5_776 . ?
N2 Mn1 O3 93.23(9) . 5_776 ?
N2 Mn1 O3 86.76(9) . . ?
N2 Mn1 N2 180.00(13) 5_776 . ?
O1 Mn2 O1 91.74(9) 6_565 . ?
O1 Mn2 O1 88.26(8) 5_665 6_565 ?
O1 Mn2 O1 180.0 5_665 . ?
O1 Mn2 O1 91.74(9) 5_665 2_655 ?
O1 Mn2 O1 180.0 6_565 2_655 ?
O1 Mn2 O1 88.26(8) 2_655 . ?
O1 Mn2 O4 89.11(5) 5_665 . ?
O1 Mn2 O4 90.90(5) 2_655 5_665 ?
O1 Mn2 O4 90.89(5) 6_565 . ?
O1 Mn2 O4 89.11(5) 2_655 . ?
O1 Mn2 O4 89.11(5) . 5_665 ?
O1 Mn2 O4 90.89(5) . . ?
O1 Mn2 O4 90.90(5) 5_665 5_665 ?
O1 Mn2 O4 89.10(5) 6_565 5_665 ?
O4 Mn2 O4 180.0 . 5_665 ?
C12 O1 Mn2 129.62(13) . . ?
Mn1 O3 H3 113.2(19) . 6_575 ?
Mn1 O3 H3 113.2(19) . . ?
H3 O3 H3 115(4) . 6_575 ?
Mn2 O4 H4 102.8(18) . 6_565 ?
Mn2 O4 H4 102.8(18) . . ?
H4 O4 H4 101(3) . 6_565 ?
C4 N1 Mn1 127.01(10) 2_756 . ?
C4 N1 Mn1 127.01(10) . . ?
C4 N1 C4 106.0(2) . 2_756 ?
C2 N2 Mn1 126.78(10) . . ?
C2 N2 Mn1 126.78(10) 6_575 . ?
C2 N2 C2 106.2(2) . 6_575 ?
C1 C1 H1 126.3 6_575 . ?
C1 C1 C2 107.43(11) 6_575 . ?
C2 C1 H1 126.3 . . ?
N2 C2 C1 109.48(17) . . ?
N2 C2 C3 126.25(16) . . ?
C3 C2 C1 124.25(17) . . ?
C2 C3 C4 123.89(16) . . ?
C2 C3 C6 118.40(16) . . ?
C4 C3 C6 117.71(16) . . ?
N1 C4 C3 125.98(16) . . ?
N1 C4 C5 109.41(15) . . ?
C3 C4 C5 124.60(16) . . ?
C4 C5 H5 126.2 . . ?
C5 C5 C4 107.60(10) 2_756 . ?
C5 C5 H5 126.2 2_756 . ?
C7 C6 C3 121.26(19) . . ?
C11 C6 C3 120.69(18) . . ?
C11 C6 C7 118.05(18) . . ?
C6 C7 H7 119.8 . . ?
C6 C7 C8 120.4(2) . . ?
C8 C7 H7 119.8 . . ?
C7 C8 H8 119.4 . . ?
C9 C8 C7 121.2(2) . . ?
C9 C8 H8 119.4 . . ?
C8 C9 C12 121.86(18) . . ?
C10 C9 C8 118.28(18) . . ?
C10 C9 C12 119.86(18) . . ?
C9 C10 H10 119.6 . . ?
C9 C10 C11 120.9(2) . . ?
C11 C10 H10 119.6 . . ?
C6 C11 C10 121.1(2) . . ?
C6 C11 H11 119.4 . . ?
C10 C11 H11 119.4 . . ?
O1 C12 O2 125.67(17) . . ?
O1 C12 C9 117.21(18) . . ?
O2 C12 C9 117.11(18) . . ?

loop_
_geom_bond_atom_site_label_1
_geom_bond_atom_site_label_2
_geom_bond_distance
_geom_bond_site_symmetry_2
_geom_bond_publ_flag
Mn1 O3 2.242(2) . ?
Mn1 O3 2.242(2) 5_776 ?
Mn1 N1 2.0089(19) 5_776 ?
Mn1 N1 2.0089(19) . ?
Mn1 N2 2.0128(19) 5_776 ?
Mn1 N2 2.0128(19) . ?
Mn2 O1 2.1828(12) 2_655 ?
Mn2 O1 2.1828(12) . ?
Mn2 O1 2.1828(12) 6_565 ?
Mn2 O1 2.1828(12) 5_665 ?
Mn2 O4 2.239(2) . ?
Mn2 O4 2.239(2) 5_665 ?
O1 C12 1.251(2) . ?
O2 C12 1.252(2) . ?
O3 H3 0.844(16) . ?
O3 H3 0.844(16) 6_575 ?
O4 H4 0.843(15) . ?
O4 H4 0.843(15) 6_565 ?
N1 C4 1.378(2) . ?
N1 C4 1.378(2) 2_756 ?
N2 C2 1.376(2) . ?
N2 C2 1.376(2) 6_575 ?
C1 C1 1.342(5) 6_575 ?
C1 H1 0.9300 . ?
C1 C2 1.433(3) . ?
C2 C3 1.391(3) . ?
C3 C4 1.394(2) . ?
C3 C6 1.494(2) . ?
C4 C5 1.430(3) . ?
C5 C5 1.336(4) 2_756 ?
C5 H5 0.9300 . ?
C6 C7 1.371(3) . ?
C6 C11 1.369(3) . ?
C7 H7 0.9300 . ?
C7 C8 1.386(3) . ?
C8 H8 0.9300 . ?
C8 C9 1.365(3) . ?
C9 C10 1.360(3) . ?
C9 C12 1.515(2) . ?
C10 H10 0.9300 . ?
C10 C11 1.382(3) . ?
C11 H11 0.9300 . ?

loop_
_platon_squeeze_void_nr
_platon_squeeze_void_average_x
_platon_squeeze_void_average_y
_platon_squeeze_void_average_z
_platon_squeeze_void_volume
_platon_squeeze_void_count_electrons
_platon_squeeze_void_content
1 0.019 0.270 -0.003 1448 226 ' '
